data_7106679
loop_
_publ_author_name
'Arne Ficks'
'Ivan Martinez-Botella'
'Beverly Stewart'
'Ross W. Harrington'
'William Clegg'
'Lee J. Higham'

_publ_section_title
;
 Taming functionality: easy-to-handle chiral phosphiranes
;
_journal_name_full Chem.Commun.
_journal_page_first 8274
_journal_paper_doi 10.1039/c1cc12440d
_journal_volume 47
_journal_year 2011
_chemical_formula_moiety 'C44 H34 Cl2 P2 Pt, 0.75 C H2 Cl2'
_chemical_formula_sum 'C44.75 H35.5 Cl3.5 P2 Pt'
_chemical_formula_weight 954.34
_chemical_name_systematic
;
?
;
_space_group_IT_number 4
_symmetry_cell_setting monoclinic
_symmetry_space_group_name_Hall 'P 2yb'
_symmetry_space_group_name_H-M 'P 1 21 1'
_atom_sites_solution_hydrogens geom
_atom_sites_solution_primary direct
_atom_sites_solution_secondary difmap
_audit_creation_method SHELXL-97
_cell_angle_alpha 90.00
_cell_angle_beta 105.640(2)
_cell_angle_gamma 90.00
_cell_formula_units_Z 2
_cell_length_a 14.8961(3)
_cell_length_b 8.09268(12)
_cell_length_c 16.9803(3)
_cell_measurement_reflns_used 9143
_cell_measurement_temperature 150(2)
_cell_measurement_theta_max 28.49
_cell_measurement_theta_min 2.80
_cell_volume 1971.17(6)
_computing_cell_refinement
;
CrysAlisPro, Oxford Diffraction Ltd.,
Version 1.171.33.55 (release 05-01-2010 CrysAlis171 .NET)
(compiled Jan 5 2010,16:28:46)
;
_computing_data_collection
;
CrysAlisPro, Oxford Diffraction Ltd.,
Version 1.171.33.55 (release 05-01-2010 CrysAlis171 .NET)
(compiled Jan 5 2010,16:28:46)
;
_computing_data_reduction
;
CrysAlisPro, Oxford Diffraction Ltd.,
Version 1.171.33.55 (release 05-01-2010 CrysAlis171 .NET)
(compiled Jan 5 2010,16:28:46)
;
_computing_molecular_graphics 'Bruker SHELXTL'
_computing_publication_material 'Bruker SHELXTL and local programs'
_computing_structure_refinement 'Bruker SHELXTL'
_computing_structure_solution 'Bruker SHELXTL'
_diffrn_ambient_temperature 150(2)
_diffrn_detector_area_resol_mean 10.3968
_diffrn_measured_fraction_theta_full 0.998
_diffrn_measured_fraction_theta_max 0.998
_diffrn_measurement_device_type 'Oxford Diffraction Gemini A Ultra diffractometer'
_diffrn_measurement_method 'thick-slice \w scans'
_diffrn_radiation_monochromator none
_diffrn_radiation_source 'sealed tube with Enhance Ultra optics'
_diffrn_radiation_type MoK\a
_diffrn_radiation_wavelength 0.71073
_diffrn_reflns_av_R_equivalents 0.0343
_diffrn_reflns_av_sigmaI/netI 0.0452
_diffrn_reflns_limit_h_max 16
_diffrn_reflns_limit_h_min -17
_diffrn_reflns_limit_k_max 9
_diffrn_reflns_limit_k_min -9
_diffrn_reflns_limit_l_max 20
_diffrn_reflns_limit_l_min -20
_diffrn_reflns_number 11728
_diffrn_reflns_theta_full 25.00
_diffrn_reflns_theta_max 25.00
_diffrn_reflns_theta_min 2.81
_exptl_absorpt_coefficient_mu 3.909
_exptl_absorpt_correction_T_max .696
_exptl_absorpt_correction_T_min .441
_exptl_absorpt_correction_type multi-scan
_exptl_absorpt_process_details
;
CrysAlisPro, Oxford Diffraction Ltd.,
Version 1.171.33.55 (release 05-01-2010 CrysAlis171 .NET)
(compiled Jan 5 2010,16:28:46)
Empirical absorption correction using spherical harmonics,
implemented in SCALE3 ABSPACK scaling algorithm.
;
_exptl_crystal_colour colourless
_exptl_crystal_density_diffrn 1.608
_exptl_crystal_density_method 'not measured'
_exptl_crystal_description slab
_exptl_crystal_F_000 943
_exptl_crystal_size_max 0.25
_exptl_crystal_size_mid 0.20
_exptl_crystal_size_min 0.10
_platon_squeeze_details
;
;
_refine_diff_density_max 2.000
_refine_diff_density_min -0.870
_refine_diff_density_rms 0.133
_refine_ls_abs_structure_details 'Flack H D (1983), Acta Cryst. A39, 876-881'
_refine_ls_abs_structure_Flack 0.006(7)
_refine_ls_extinction_method none
_refine_ls_goodness_of_fit_ref 1.034
_refine_ls_hydrogen_treatment constr
_refine_ls_matrix_type full
_refine_ls_number_parameters 469
_refine_ls_number_reflns 6013
_refine_ls_number_restraints 17
_refine_ls_restrained_S_all 1.034
_refine_ls_R_factor_all 0.0358
_refine_ls_R_factor_gt 0.0325
_refine_ls_shift/su_max 0.001
_refine_ls_shift/su_mean 0.000
_refine_ls_structure_factor_coef Fsqd
_refine_ls_weighting_details 'calc w=1/[\s^2^(Fo^2^)+(0.0566P)^2^+0.0000P] where P=(Fo^2^+2Fc^2^)/3'
_refine_ls_weighting_scheme calc
_refine_ls_wR_factor_gt 0.0830
_refine_ls_wR_factor_ref 0.0838
_reflns_number_gt 5534
_reflns_number_total 6013
_reflns_threshold_expression I>2\s(I)
_cod_data_source_file c1cc12440d.txt
_cod_data_source_block ljh48_compound_4a
_cod_original_sg_symbol_H-M 'P 21'
_cod_original_formula_sum 'C44.75 H35.50 Cl3.50 P2 Pt'
_cod_database_code 7106679
_computing_special_details
;
TITL ljh48 in P2(1)
CELL 0.71073 14.8961 8.09268 16.9803 90.000 105.640 90.000
ZERR 2.00 0.0003 0.00012 0.0003 0.000 0.002 0.000
LATT -1
SYMM -X,1/2+Y,-Z
SFAC C H P CL PT
UNIT 89.5 71 4 7 2
TEMP -123

ACTA

L.S. 8
FMAP 2
BOND $H
CONF
REM colourless slab
SIZE 0.25 0.20 0.10

OMIT -3 50

PLAN 5
REM EXTI 0.000000
WGHT 0.056600
FVAR 0.14604
PT 5 0.256975 0.247278 0.237762 11.00000 0.01520 0.01444 =
0.01584 0.00166 0.00230 0.00006
CL1 4 0.242640 0.015946 0.315813 11.00000 0.04634 0.01856 =
0.03541 0.01037 0.01664 0.00111
CL2 4 0.281622 0.076932 0.134659 11.00000 0.04797 0.01976 =
0.02629 -0.00626 0.01213 0.00283
P1 3 0.272731 0.454179 0.157368 11.00000 0.01363 0.01930 =
0.01528 0.00462 0.00130 0.00040
P2 3 0.232026 0.399053 0.337936 11.00000 0.01457 0.01981 =
0.01183 0.00092 0.00117 -0.00023
C1 1 0.373797 0.457970 0.117079 11.00000 0.01685 0.02110 =
0.01996 0.00211 0.00518 0.00144
C2 1 0.362814 0.381306 0.039573 11.00000 0.02462 0.03174 =
0.01375 -0.00053 0.00243 -0.00139
AFIX 43
H2A 2 0.303430 0.340628 0.010117 11.00000 -1.20000
AFIX 0
C3 1 0.436041 0.366022 0.007690 11.00000 0.03751 0.03658 =
0.01694 -0.00517 0.00956 -0.00161
AFIX 43
H3A 2 0.427374 0.315061 -0.044225 11.00000 -1.20000
AFIX 0
C4 1 0.526135 0.424779 0.050313 11.00000 0.02502 0.03486 =
0.01511 -0.00104 0.00654 0.00016
C5 1 0.602937 0.409134 0.019429 11.00000 0.03319 0.05985 =
0.02159 0.00237 0.01016 0.00704
AFIX 43
H5A 2 0.595648 0.353975 -0.031296 11.00000 -1.20000
AFIX 0
C6 1 0.687871 0.469522 0.058865 11.00000 0.02410 0.06963 =
0.03200 0.00502 0.01763 0.00702
AFIX 43
H6A 2 0.739046 0.459054 0.035809 11.00000 -1.20000
AFIX 0
C7 1 0.698915 0.549474 0.136037 11.00000 0.01804 0.06310 =
0.02998 0.00892 0.00253 -0.00228
AFIX 43
H7A 2 0.758369 0.590810 0.164911 11.00000 -1.20000
AFIX 0
C8 1 0.626439 0.566909 0.168229 11.00000 0.01969 0.04096 =
0.01828 0.01014 0.00672 -0.00076
AFIX 43
H8A 2 0.634920 0.621992 0.219118 11.00000 -1.20000
AFIX 0
C9 1 0.537167 0.503746 0.126899 11.00000 0.01926 0.02475 =
0.01684 0.00986 0.00097 0.00449
C10 1 0.457862 0.518468 0.159330 11.00000 0.01694 0.01952 =
0.01315 0.00327 0.00045 0.00000
C11 1 0.471103 0.609447 0.238831 11.00000 0.01247 0.02567 =
0.01546 0.00069 -0.00025 0.00098
C12 1 0.448727 0.773654 0.238250 11.00000 0.01960 0.02706 =
0.01949 0.00043 0.00298 -0.00662
AFIX 43
H12A 2 0.418601 0.824942 0.187710 11.00000 -1.20000
AFIX 0
C13 1 0.469042 0.868665 0.310311 11.00000 0.02597 0.02907 =
0.03793 -0.00708 0.00857 -0.00051
AFIX 43
H13A 2 0.452796 0.982392 0.308466 11.00000 -1.20000
AFIX 0
C14 1 0.512774 0.794398 0.383458 11.00000 0.02990 0.03189 =
0.01589 -0.01076 0.00634 -0.00584
AFIX 43
H14A 2 0.528695 0.858701 0.432056 11.00000 -1.20000
AFIX 0
C15 1 0.533934 0.627886 0.387443 11.00000 0.01575 0.03867 =
0.01528 -0.00529 0.00532 -0.01150
C16 1 0.580038 0.548709 0.463387 11.00000 0.01556 0.05115 =
0.01757 -0.00044 0.00113 -0.00635
AFIX 43
H16A 2 0.598484 0.611941 0.512237 11.00000 -1.20000
AFIX 0
C17 1 0.597672 0.379947 0.465495 11.00000 0.01563 0.05465 =
0.01762 0.01153 0.00408 0.00066
AFIX 43
H17A 2 0.627933 0.328737 0.516022 11.00000 -1.20000
AFIX 0
C18 1 0.572024 0.286071 0.395658 11.00000 0.02210 0.03515 =
0.02811 0.01226 0.00485 0.00177
AFIX 43
H18A 2 0.582793 0.170248 0.398670 11.00000 -1.20000
AFIX 0
C19 1 0.530904 0.358254 0.321436 11.00000 0.01861 0.03560 =
0.01810 0.00614 0.00462 -0.00296
AFIX 43
H19A 2 0.515217 0.292058 0.273464 11.00000 -1.20000
AFIX 0
C20 1 0.511715 0.528472 0.315431 11.00000 0.01085 0.02427 =
0.01090 0.00106 -0.00174 -0.00301
C21 1 0.133054 0.354242 0.375481 11.00000 0.02823 0.02098 =
0.01640 -0.00294 0.00364 -0.00296
C22 1 0.145525 0.231650 0.438783 11.00000 0.02290 0.03289 =
0.02449 0.01042 0.00450 0.01068
AFIX 43
H22A 2 0.205899 0.187566 0.462407 11.00000 -1.20000
AFIX 0
C23 1 0.072386 0.177775 0.465393 11.00000 0.02796 0.04858 =
0.02316 0.01697 0.01171 0.00411
AFIX 43
H23A 2 0.082741 0.097352 0.507647 11.00000 -1.20000
AFIX 0
C24 1 -0.017817 0.238230 0.431883 11.00000 0.02604 0.03724 =
0.02613 0.01243 0.01046 -0.00210
C25 1 -0.094831 0.185630 0.458195 11.00000 0.02873 0.06958 =
0.03950 0.02009 0.01410 -0.00443
AFIX 43
H25A 2 -0.086796 0.101458 0.498497 11.00000 -1.20000
AFIX 0
C26 1 -0.181126 0.253450 0.426819 11.00000 0.02752 0.07985 =
0.04667 0.01469 0.01743 -0.00458
AFIX 43
H26A 2 -0.231931 0.216693 0.446126 11.00000 -1.20000
AFIX 0
C27 1 -0.195582 0.375043 0.367255 11.00000 0.01832 0.06314 =
0.03495 0.00834 0.00664 0.00507
AFIX 43
H27A 2 -0.256108 0.420341 0.345894 11.00000 -1.20000
AFIX 0
C28 1 -0.123882 0.429625 0.339342 11.00000 0.02032 0.04791 =
0.02117 0.00834 -0.00294 0.00927
AFIX 43
H28A 2 -0.135154 0.512162 0.298050 11.00000 -1.20000
AFIX 0
C29 1 -0.032773 0.366692 0.370196 11.00000 0.01991 0.03118 =
0.01669 0.00017 0.00325 0.00047
C30 1 0.044757 0.419628 0.341548 11.00000 0.02453 0.02080 =
0.01062 -0.00074 0.00290 0.00164
C31 1 0.028317 0.549683 0.276835 11.00000 0.01409 0.03117 =
0.01740 0.00148 0.00382 0.00127
C32 1 0.037166 0.713173 0.297303 11.00000 0.02962 0.02703 =
0.02428 -0.00438 0.00251 0.00104
AFIX 43
H32A 2 0.060238 0.744212 0.353073 11.00000 -1.20000
AFIX 0
C33 1 0.012379 0.836904 0.236434 11.00000 0.03735 0.02518 =
0.04859 0.00099 0.00901 0.00794
AFIX 43
H33A 2 0.020383 0.950138 0.251441 11.00000 -1.20000
AFIX 0
C34 1 -0.022759 0.794633 0.156751 11.00000 0.03263 0.02476 =
0.03741 0.01722 0.00623 0.00784
AFIX 43
H34A 2 -0.039996 0.879465 0.116849 11.00000 -1.20000
AFIX 0
C35 1 -0.034267 0.629878 0.131815 11.00000 0.01398 0.02860 =
0.02901 0.01178 0.00428 0.00496
C36 1 -0.070768 0.580345 0.049390 11.00000 0.01186 0.05392 =
0.02085 0.02117 -0.00178 0.00587
AFIX 43
H36A 2 -0.091682 0.662688 0.008697 11.00000 -1.20000
AFIX 0
C37 1 -0.076822 0.420010 0.026745 11.00000 0.02401 0.05579 =
0.01983 0.00204 0.00259 -0.00491
AFIX 43
H37A 2 -0.101119 0.391209 -0.029205 11.00000 -1.20000
AFIX 0
C38 1 -0.046877 0.293978 0.086521 11.00000 0.02956 0.04978 =
0.02494 -0.00954 0.00434 -0.01494
AFIX 43
H38A 2 -0.050523 0.181304 0.070265 11.00000 -1.20000
AFIX 0
C39 1 -0.012777 0.334622 0.167504 11.00000 0.02377 0.03176 =
0.01954 0.00381 0.00227 0.00142
AFIX 43
H39A 2 0.006246 0.249799 0.207183 11.00000 -1.20000
AFIX 0
C40 1 -0.005807 0.500747 0.192131 11.00000 0.01434 0.02502 =
0.01874 -0.00041 0.00127 -0.00203
C41 1 0.175287 0.534089 0.079251 11.00000 0.01999 0.03036 =
0.02111 0.00589 0.00103 0.00201
AFIX 23
H41A 2 0.185817 0.559147 0.025372 11.00000 -1.20000
H41B 2 0.113093 0.487100 0.076259 11.00000 -1.20000
AFIX 0
C42 1 0.216433 0.654830 0.149366 11.00000 0.02317 0.02131 =
0.03116 0.01077 0.00174 0.00804
AFIX 23
H42A 2 0.178718 0.678782 0.187921 11.00000 -1.20000
H42B 2 0.251491 0.750877 0.137000 11.00000 -1.20000
AFIX 0
C43 1 0.272341 0.603927 0.366640 11.00000 0.02775 0.02543 =
0.02051 -0.00420 0.00636 -0.00803
AFIX 23
H43A 2 0.307733 0.659909 0.332661 11.00000 -1.20000
H43B 2 0.230585 0.677667 0.387094 11.00000 -1.20000
AFIX 0
C44 1 0.322202 0.466706 0.423819 11.00000 0.02135 0.02979 =
0.01303 -0.00229 -0.00369 -0.00456
AFIX 23
H44A 2 0.310089 0.459130 0.478239 11.00000 -1.20000
H44B 2 0.387221 0.441375 0.423817 11.00000 -1.20000
AFIX 0
CL3 4 0.793985 0.017868 0.177532 10.75000 0.07258 0.09652 =
0.13299 -0.00944 0.04442 -0.00689
CL4 4 0.627306 0.017196 0.225405 10.75000 0.11942 0.07886 =
0.18344 -0.04475 0.10004 -0.02139
C45 1 0.694349 0.101658 0.179367 10.75000 0.06758 0.06586 =
0.06305 -0.00881 0.00029 -0.00133
AFIX 23
H45A 2 0.708538 0.213615 0.202934 10.75000 -1.20000
H45B 2 0.657886 0.116716 0.121765 10.75000 -1.20000
SADI CL3 C45 CL4 C45
DELU CL3 CL4 C45
SIMU CL3 CL4 C45

HKLF 4

REM ljh48 in P2(1)
REM R1 = 0.0325 for 5534 Fo > 4sig(Fo) and 0.0358 for all 6013 data
REM 469 parameters refined using 17 restraints

END

WGHT 0.0573 0.0000
REM Highest difference peak 2.000, deepest hole -0.870, 1-sigma level 0.133
Q1 1 0.7454 -0.1333 0.3332 11.00000 0.05 2.00
Q2 1 0.2591 0.1224 0.2378 11.00000 0.05 1.98
Q3 1 0.2592 0.3731 0.2389 11.00000 0.05 1.92
Q4 1 0.2063 0.2454 0.2622 11.00000 0.05 1.80
Q5 1 0.3147 0.2436 0.2155 11.00000 0.05 1.49
;

loop_
_symmetry_equiv_pos_as_xyz
'x, y, z'
'-x, y+1/2, -z'

loop_
_atom_site_label
_atom_site_type_symbol
_atom_site_fract_x
_atom_site_fract_y
_atom_site_fract_z
_atom_site_U_iso_or_equiv
_atom_site_adp_type
_atom_site_occupancy
_atom_site_symmetry_multiplicity
_atom_site_calc_flag
_atom_site_refinement_flags
_atom_site_disorder_assembly
_atom_site_disorder_group
Pt Pt 0.256975(15) 0.24728(5) 0.237762(13) 0.01552(9) Uani 1 1 d . . .
Cl1 Cl 0.24264(17) 0.0159(3) 0.31581(14) 0.0324(5) Uani 1 1 d . . .
Cl2 Cl 0.2816(2) 0.0769(3) 0.13466(15) 0.0309(6) Uani 1 1 d . . .
P1 P 0.27273(16) 0.4542(3) 0.15737(14) 0.0166(5) Uani 1 1 d . . .
P2 P 0.23203(14) 0.3991(3) 0.33794(12) 0.0159(4) Uani 1 1 d . . .
C1 C 0.3738(5) 0.4580(9) 0.1171(4) 0.0193(16) Uani 1 1 d . . .
C2 C 0.3628(5) 0.3813(10) 0.0396(4) 0.0239(17) Uani 1 1 d . . .
H2A H 0.3034 0.3406 0.0101 0.029 Uiso 1 1 calc R . .
C3 C 0.4360(6) 0.3660(11) 0.0077(5) 0.0299(19) Uani 1 1 d . . .
H3A H 0.4274 0.3151 -0.0442 0.036 Uiso 1 1 calc R . .
C4 C 0.5261(5) 0.4248(10) 0.0503(4) 0.0248(17) Uani 1 1 d . . .
C5 C 0.6029(6) 0.4091(12) 0.0194(5) 0.038(2) Uani 1 1 d . . .
H5A H 0.5956 0.3540 -0.0313 0.045 Uiso 1 1 calc R . .
C6 C 0.6879(6) 0.4695(13) 0.0589(5) 0.040(2) Uani 1 1 d . . .
H6A H 0.7390 0.4591 0.0358 0.048 Uiso 1 1 calc R . .
C7 C 0.6989(6) 0.5495(12) 0.1360(5) 0.038(2) Uani 1 1 d . . .
H7A H 0.7584 0.5908 0.1649 0.045 Uiso 1 1 calc R . .
C8 C 0.6264(5) 0.5669(10) 0.1682(5) 0.0260(18) Uani 1 1 d . . .
H8A H 0.6349 0.6220 0.2191 0.031 Uiso 1 1 calc R . .
C9 C 0.5372(5) 0.5037(10) 0.1269(4) 0.0210(16) Uani 1 1 d . . .
C10 C 0.4579(5) 0.5185(9) 0.1593(4) 0.0172(15) Uani 1 1 d . . .
C11 C 0.4711(5) 0.6094(10) 0.2388(4) 0.0186(16) Uani 1 1 d . . .
C12 C 0.4487(5) 0.7737(12) 0.2383(4) 0.022(2) Uani 1 1 d . . .
H12A H 0.4186 0.8249 0.1877 0.027 Uiso 1 1 calc R . .
C13 C 0.4690(6) 0.8687(11) 0.3103(5) 0.031(2) Uani 1 1 d . . .
H13A H 0.4528 0.9824 0.3085 0.037 Uiso 1 1 calc R . .
C14 C 0.5128(7) 0.7944(10) 0.3835(6) 0.026(2) Uani 1 1 d . . .
H14A H 0.5287 0.8587 0.4321 0.031 Uiso 1 1 calc R . .
C15 C 0.5339(6) 0.6279(11) 0.3874(5) 0.023(2) Uani 1 1 d . . .
C16 C 0.5800(5) 0.5487(11) 0.4634(5) 0.0287(19) Uani 1 1 d . . .
H16A H 0.5985 0.6119 0.5122 0.034 Uiso 1 1 calc R . .
C17 C 0.5977(5) 0.3799(11) 0.4655(5) 0.0294(19) Uani 1 1 d . . .
H17A H 0.6279 0.3287 0.5160 0.035 Uiso 1 1 calc R . .
C18 C 0.5720(5) 0.2861(10) 0.3957(4) 0.029(2) Uani 1 1 d . . .
H18A H 0.5828 0.1702 0.3987 0.035 Uiso 1 1 calc R . .
C19 C 0.5309(5) 0.3583(10) 0.3214(5) 0.0242(17) Uani 1 1 d . . .
H19A H 0.5152 0.2921 0.2735 0.029 Uiso 1 1 calc R . .
C20 C 0.5117(5) 0.5285(9) 0.3154(4) 0.0162(15) Uani 1 1 d . . .
C21 C 0.1331(5) 0.3542(9) 0.3755(5) 0.0223(17) Uani 1 1 d . . .
C22 C 0.1455(5) 0.2317(14) 0.4388(4) 0.0271(18) Uani 1 1 d . . .
H22A H 0.2059 0.1876 0.4624 0.033 Uiso 1 1 calc R . .
C23 C 0.0724(5) 0.1778(11) 0.4654(5) 0.032(2) Uani 1 1 d . . .
H23A H 0.0827 0.0974 0.5076 0.039 Uiso 1 1 calc R . .
C24 C -0.0178(4) 0.2382(15) 0.4319(4) 0.0291(16) Uani 1 1 d . . .
C25 C -0.0948(6) 0.1856(13) 0.4582(6) 0.045(3) Uani 1 1 d . . .
H25A H -0.0868 0.1015 0.4985 0.054 Uiso 1 1 calc R . .
C26 C -0.1811(5) 0.253(2) 0.4268(5) 0.050(2) Uani 1 1 d . . .
H26A H -0.2319 0.2167 0.4461 0.060 Uiso 1 1 calc R . .
C27 C -0.1956(6) 0.3750(13) 0.3673(5) 0.039(2) Uani 1 1 d . . .
H27A H -0.2561 0.4203 0.3459 0.047 Uiso 1 1 calc R . .
C28 C -0.1239(5) 0.4296(11) 0.3393(5) 0.031(2) Uani 1 1 d . . .
H28A H -0.1352 0.5122 0.2980 0.038 Uiso 1 1 calc R . .
C29 C -0.0328(5) 0.3667(10) 0.3702(4) 0.0229(17) Uani 1 1 d . . .
C30 C 0.0448(5) 0.4196(9) 0.3415(4) 0.0190(16) Uani 1 1 d . . .
C31 C 0.0283(5) 0.5497(9) 0.2768(4) 0.0210(17) Uani 1 1 d . . .
C32 C 0.0372(5) 0.7132(10) 0.2973(5) 0.028(2) Uani 1 1 d . . .
H32A H 0.0602 0.7442 0.3531 0.033 Uiso 1 1 calc R . .
C33 C 0.0124(6) 0.8369(11) 0.2364(6) 0.038(2) Uani 1 1 d . . .
H33A H 0.0204 0.9501 0.2514 0.045 Uiso 1 1 calc R . .
C34 C -0.0228(7) 0.7946(10) 0.1568(6) 0.032(2) Uani 1 1 d . . .
H34A H -0.0400 0.8795 0.1168 0.039 Uiso 1 1 calc R . .
C35 C -0.0343(6) 0.6299(11) 0.1318(6) 0.0242(19) Uani 1 1 d . . .
C36 C -0.0708(5) 0.5803(12) 0.0494(5) 0.030(2) Uani 1 1 d . . .
H36A H -0.0917 0.6627 0.0087 0.036 Uiso 1 1 calc R . .
C37 C -0.0768(6) 0.4200(12) 0.0267(5) 0.034(2) Uani 1 1 d . . .
H37A H -0.1011 0.3912 -0.0292 0.041 Uiso 1 1 calc R . .
C38 C -0.0469(5) 0.2940(11) 0.0865(5) 0.035(2) Uani 1 1 d . . .
H38A H -0.0505 0.1813 0.0703 0.042 Uiso 1 1 calc R . .
C39 C -0.0128(5) 0.3346(10) 0.1675(5) 0.0257(17) Uani 1 1 d . . .
H39A H 0.0062 0.2498 0.2072 0.031 Uiso 1 1 calc R . .
C40 C -0.0058(5) 0.5007(10) 0.1921(4) 0.0200(16) Uani 1 1 d . . .
C41 C 0.1753(5) 0.5341(9) 0.0793(5) 0.0247(17) Uani 1 1 d . . .
H41A H 0.1858 0.5591 0.0254 0.030 Uiso 1 1 calc R . .
H41B H 0.1131 0.4871 0.0763 0.030 Uiso 1 1 calc R . .
C42 C 0.2164(5) 0.6548(9) 0.1494(5) 0.0263(18) Uani 1 1 d . . .
H42A H 0.1787 0.6788 0.1879 0.032 Uiso 1 1 calc R . .
H42B H 0.2515 0.7509 0.1370 0.032 Uiso 1 1 calc R . .
C43 C 0.2723(6) 0.6039(10) 0.3666(4) 0.0246(17) Uani 1 1 d . . .
H43A H 0.3077 0.6599 0.3327 0.030 Uiso 1 1 calc R . .
H43B H 0.2306 0.6777 0.3871 0.030 Uiso 1 1 calc R . .
C44 C 0.3222(5) 0.4667(9) 0.4238(4) 0.0230(16) Uani 1 1 d . . .
H44A H 0.3101 0.4591 0.4782 0.028 Uiso 1 1 calc R . .
H44B H 0.3872 0.4414 0.4238 0.028 Uiso 1 1 calc R . .
Cl3 Cl 0.7940(3) 0.0179(7) 0.1775(4) 0.0975(16) Uani 0.75 1 d PDU . .
Cl4 Cl 0.6273(4) 0.0172(7) 0.2254(5) 0.116(2) Uani 0.75 1 d PDU . .
C45 C 0.6943(8) 0.102(2) 0.1794(10) 0.069(4) Uani 0.75 1 d PDU . .
H45A H 0.7085 0.2136 0.2029 0.083 Uiso 0.75 1 calc PR . .
H45B H 0.6579 0.1167 0.1218 0.083 Uiso 0.75 1 calc PR . .

loop_
_atom_site_aniso_label
_atom_site_aniso_U_11
_atom_site_aniso_U_22
_atom_site_aniso_U_33
_atom_site_aniso_U_23
_atom_site_aniso_U_13
_atom_site_aniso_U_12
Pt 0.01520(13) 0.01444(12) 0.01584(12) 0.0017(2) 0.00230(8) 0.00006(17)
Cl1 0.0463(14) 0.0186(10) 0.0354(13) 0.0104(9) 0.0166(11) 0.0011(10)
Cl2 0.0480(15) 0.0198(10) 0.0263(13) -0.0063(9) 0.0121(10) 0.0028(10)
P1 0.0136(11) 0.0193(11) 0.0153(11) 0.0046(9) 0.0013(9) 0.0004(9)
P2 0.0146(10) 0.0198(11) 0.0118(10) 0.0009(8) 0.0012(8) -0.0002(9)
C1 0.017(4) 0.021(4) 0.020(4) 0.002(3) 0.005(3) 0.001(3)
C2 0.025(4) 0.032(4) 0.014(4) -0.001(3) 0.002(3) -0.001(4)
C3 0.038(5) 0.037(5) 0.017(4) -0.005(3) 0.010(4) -0.002(4)
C4 0.025(4) 0.035(4) 0.015(4) -0.001(3) 0.007(3) 0.000(3)
C5 0.033(5) 0.060(6) 0.022(4) 0.002(4) 0.010(4) 0.007(5)
C6 0.024(5) 0.070(7) 0.032(5) 0.005(5) 0.018(4) 0.007(5)
C7 0.018(4) 0.063(7) 0.030(5) 0.009(4) 0.003(4) -0.002(4)
C8 0.020(4) 0.041(5) 0.018(4) 0.010(4) 0.007(3) -0.001(4)
C9 0.019(4) 0.025(4) 0.017(4) 0.010(3) 0.001(3) 0.004(3)
C10 0.017(4) 0.020(3) 0.013(4) 0.003(3) 0.000(3) 0.000(3)
C11 0.012(4) 0.026(4) 0.015(4) 0.001(3) 0.000(3) 0.001(3)
C12 0.020(4) 0.027(6) 0.019(3) 0.000(4) 0.003(3) -0.007(4)
C13 0.026(5) 0.029(5) 0.038(6) -0.007(4) 0.009(4) -0.001(4)
C14 0.030(5) 0.032(6) 0.016(4) -0.011(4) 0.006(3) -0.006(4)
C15 0.016(5) 0.039(5) 0.015(4) -0.005(4) 0.005(3) -0.012(4)
C16 0.016(4) 0.051(6) 0.018(4) 0.000(4) 0.001(3) -0.006(4)
C17 0.016(4) 0.055(6) 0.018(4) 0.012(4) 0.004(3) 0.001(4)
C18 0.022(4) 0.035(6) 0.028(4) 0.012(4) 0.005(3) 0.002(3)
C19 0.019(4) 0.036(4) 0.018(4) 0.006(3) 0.005(3) -0.003(4)
C20 0.011(4) 0.024(4) 0.011(4) 0.001(3) -0.002(3) -0.003(3)
C21 0.028(4) 0.021(4) 0.016(4) -0.003(3) 0.004(3) -0.003(3)
C22 0.023(3) 0.033(5) 0.024(3) 0.010(5) 0.004(3) 0.011(5)
C23 0.028(4) 0.049(5) 0.023(4) 0.017(4) 0.012(4) 0.004(4)
C24 0.026(4) 0.037(4) 0.026(3) 0.012(6) 0.010(3) -0.002(6)
C25 0.029(5) 0.070(7) 0.039(5) 0.020(5) 0.014(4) -0.004(4)
C26 0.028(4) 0.080(6) 0.047(5) 0.015(9) 0.017(4) -0.005(8)
C27 0.018(4) 0.063(6) 0.035(5) 0.008(5) 0.007(4) 0.005(4)
C28 0.020(4) 0.048(5) 0.021(4) 0.008(4) -0.003(3) 0.009(4)
C29 0.020(4) 0.031(4) 0.017(4) 0.000(3) 0.003(3) 0.000(4)
C30 0.025(4) 0.021(4) 0.011(3) -0.001(3) 0.003(3) 0.002(3)
C31 0.014(4) 0.031(5) 0.017(4) 0.001(3) 0.004(3) 0.001(3)
C32 0.030(4) 0.027(7) 0.024(4) -0.004(4) 0.003(3) 0.001(4)
C33 0.037(5) 0.025(5) 0.049(6) 0.001(5) 0.009(5) 0.008(4)
C34 0.033(5) 0.025(6) 0.037(5) 0.017(4) 0.006(4) 0.008(4)
C35 0.014(4) 0.029(5) 0.029(5) 0.012(4) 0.004(4) 0.005(4)
C36 0.012(4) 0.054(5) 0.021(4) 0.021(4) -0.002(3) 0.006(4)
C37 0.024(5) 0.056(6) 0.020(4) 0.002(4) 0.003(3) -0.005(4)
C38 0.030(4) 0.050(7) 0.025(4) -0.010(4) 0.004(3) -0.015(4)
C39 0.024(4) 0.032(4) 0.020(4) 0.004(3) 0.002(3) 0.001(4)
C40 0.014(4) 0.025(4) 0.019(4) 0.000(3) 0.001(3) -0.002(3)
C41 0.020(4) 0.030(4) 0.021(4) 0.006(3) 0.001(3) 0.002(3)
C42 0.023(4) 0.021(4) 0.031(4) 0.011(3) 0.002(3) 0.008(3)
C43 0.028(4) 0.025(4) 0.021(4) -0.004(3) 0.006(3) -0.008(4)
C44 0.021(4) 0.030(4) 0.013(4) -0.002(3) -0.004(3) -0.005(3)
Cl3 0.073(3) 0.097(3) 0.133(5) -0.009(3) 0.044(3) -0.007(3)
Cl4 0.119(4) 0.079(3) 0.183(6) -0.045(4) 0.100(5) -0.021(3)
C45 0.068(9) 0.066(10) 0.063(10) -0.009(8) 0.000(7) -0.001(7)

loop_
_atom_type_symbol
_atom_type_description
_atom_type_scat_dispersion_real
_atom_type_scat_dispersion_imag
_atom_type_scat_source
C C 0.0033 0.0016 'International Tables Vol C Tables 4.2.6.8 and 6.1.1.4'
H H 0.0000 0.0000 'International Tables Vol C Tables 4.2.6.8 and 6.1.1.4'
P P 0.1023 0.0942 'International Tables Vol C Tables 4.2.6.8 and 6.1.1.4'
Cl Cl 0.1484 0.1585 'International Tables Vol C Tables 4.2.6.8 and 6.1.1.4'
Pt Pt -1.7033 8.3905 'International Tables Vol C Tables 4.2.6.8 and 6.1.1.4'

loop_
_geom_angle_atom_site_label_1
_geom_angle_atom_site_label_2
_geom_angle_atom_site_label_3
_geom_angle
_geom_angle_site_symmetry_1
_geom_angle_site_symmetry_3
_geom_angle_publ_flag
Cl1 Pt Cl2 90.52(8) . . ?
Cl1 Pt P1 175.92(9) . . ?
Cl1 Pt P2 87.06(10) . . ?
Cl2 Pt P1 85.40(9) . . ?
Cl2 Pt P2 177.55(9) . . ?
P1 Pt P2 97.02(8) . . ?
Pt P1 C1 118.8(2) . . ?
Pt P1 C41 121.8(3) . . ?
Pt P1 C42 126.8(3) . . ?
C1 P1 C41 107.6(4) . . ?
C1 P1 C42 111.7(4) . . ?
C41 P1 C42 50.2(4) . . ?
Pt P2 C21 119.1(3) . . ?
Pt P2 C43 127.8(3) . . ?
Pt P2 C44 123.7(3) . . ?
C21 P2 C43 109.8(4) . . ?
C21 P2 C44 106.4(4) . . ?
C43 P2 C44 50.8(4) . . ?
P1 C1 C2 116.2(6) . . ?
P1 C1 C10 123.3(6) . . ?
C2 C1 C10 120.4(7) . . ?
C1 C2 H2A 119.8 . . ?
C1 C2 C3 120.5(7) . . ?
H2A C2 C3 119.8 . . ?
C2 C3 H3A 119.4 . . ?
C2 C3 C4 121.3(7) . . ?
H3A C3 C4 119.4 . . ?
C3 C4 C5 122.5(7) . . ?
C3 C4 C9 118.5(7) . . ?
C5 C4 C9 119.0(7) . . ?
C4 C5 H5A 118.8 . . ?
C4 C5 C6 122.4(8) . . ?
H5A C5 C6 118.8 . . ?
C5 C6 H6A 120.7 . . ?
C5 C6 C7 118.5(8) . . ?
H6A C6 C7 120.7 . . ?
C6 C7 H7A 119.5 . . ?
C6 C7 C8 120.9(8) . . ?
H7A C7 C8 119.5 . . ?
C7 C8 H8A 119.7 . . ?
C7 C8 C9 120.6(8) . . ?
H8A C8 C9 119.7 . . ?
C4 C9 C8 118.5(7) . . ?
C4 C9 C10 119.0(7) . . ?
C8 C9 C10 122.5(7) . . ?
C1 C10 C9 120.3(7) . . ?
C1 C10 C11 122.1(6) . . ?
C9 C10 C11 117.5(6) . . ?
C10 C11 C12 119.7(7) . . ?
C10 C11 C20 120.7(7) . . ?
C12 C11 C20 119.4(7) . . ?
C11 C12 H12A 119.0 . . ?
C11 C12 C13 121.9(8) . . ?
H12A C12 C13 119.0 . . ?
C12 C13 H13A 120.5 . . ?
C12 C13 C14 119.0(8) . . ?
H13A C13 C14 120.5 . . ?
C13 C14 H14A 119.4 . . ?
C13 C14 C15 121.1(9) . . ?
H14A C14 C15 119.4 . . ?
C14 C15 C16 121.7(9) . . ?
C14 C15 C20 120.7(9) . . ?
C16 C15 C20 117.5(8) . . ?
C15 C16 H16A 119.9 . . ?
C15 C16 C17 120.2(8) . . ?
H16A C16 C17 119.9 . . ?
C16 C17 H17A 119.5 . . ?
C16 C17 C18 121.0(7) . . ?
H17A C17 C18 119.5 . . ?
C17 C18 H18A 119.7 . . ?
C17 C18 C19 120.6(8) . . ?
H18A C18 C19 119.7 . . ?
C18 C19 H19A 119.5 . . ?
C18 C19 C20 121.0(7) . . ?
H19A C19 C20 119.5 . . ?
C11 C20 C15 117.6(7) . . ?
C11 C20 C19 122.7(7) . . ?
C15 C20 C19 119.7(7) . . ?
P2 C21 C22 116.9(6) . . ?
P2 C21 C30 123.5(6) . . ?
C22 C21 C30 119.3(7) . . ?
C21 C22 H22A 119.5 . . ?
C21 C22 C23 121.1(7) . . ?
H22A C22 C23 119.5 . . ?
C22 C23 H23A 119.3 . . ?
C22 C23 C24 121.4(7) . . ?
H23A C23 C24 119.3 . . ?
C23 C24 C25 122.8(8) . . ?
C23 C24 C29 119.2(7) . . ?
C25 C24 C29 117.9(7) . . ?
C24 C25 H25A 119.4 . . ?
C24 C25 C26 121.1(9) . . ?
H25A C25 C26 119.4 . . ?
C25 C26 H26A 119.5 . . ?
C25 C26 C27 121.0(8) . . ?
H26A C26 C27 119.5 . . ?
C26 C27 H27A 119.8 . . ?
C26 C27 C28 120.3(8) . . ?
H27A C27 C28 119.8 . . ?
C27 C28 H28A 119.2 . . ?
C27 C28 C29 121.5(8) . . ?
H28A C28 C29 119.2 . . ?
C24 C29 C28 118.2(7) . . ?
C24 C29 C30 118.6(6) . . ?
C28 C29 C30 123.2(7) . . ?
C21 C30 C29 120.3(7) . . ?
C21 C30 C31 121.5(7) . . ?
C29 C30 C31 118.2(7) . . ?
C30 C31 C32 120.7(7) . . ?
C30 C31 C40 118.9(6) . . ?
C32 C31 C40 120.2(7) . . ?
C31 C32 H32A 119.6 . . ?
C31 C32 C33 120.8(8) . . ?
H32A C32 C33 119.6 . . ?
C32 C33 H33A 119.8 . . ?
C32 C33 C34 120.3(8) . . ?
H33A C33 C34 119.8 . . ?
C33 C34 H34A 119.1 . . ?
C33 C34 C35 121.8(8) . . ?
H34A C34 C35 119.1 . . ?
C34 C35 C36 123.6(8) . . ?
C34 C35 C40 119.2(8) . . ?
C36 C35 C40 117.2(8) . . ?
C35 C36 H36A 118.9 . . ?
C35 C36 C37 122.2(8) . . ?
H36A C36 C37 118.9 . . ?
C36 C37 H37A 119.9 . . ?
C36 C37 C38 120.1(8) . . ?
H37A C37 C38 119.9 . . ?
C37 C38 H38A 119.9 . . ?
C37 C38 C39 120.2(8) . . ?
H38A C38 C39 119.9 . . ?
C38 C39 H39A 119.8 . . ?
C38 C39 C40 120.4(7) . . ?
H39A C39 C40 119.8 . . ?
C31 C40 C35 117.7(7) . . ?
C31 C40 C39 122.5(7) . . ?
C35 C40 C39 119.9(7) . . ?
P1 C41 H41A 117.2 . . ?
P1 C41 H41B 117.2 . . ?
P1 C41 C42 65.4(4) . . ?
H41A C41 H41B 114.2 . . ?
H41A C41 C42 117.2 . . ?
H41B C41 C42 117.2 . . ?
P1 C42 C41 64.4(4) . . ?
P1 C42 H42A 117.3 . . ?
P1 C42 H42B 117.3 . . ?
C41 C42 H42A 117.3 . . ?
C41 C42 H42B 117.3 . . ?
H42A C42 H42B 114.4 . . ?
P2 C43 H43A 117.3 . . ?
P2 C43 H43B 117.3 . . ?
P2 C43 C44 64.5(4) . . ?
H43A C43 H43B 114.3 . . ?
H43A C43 C44 117.3 . . ?
H43B C43 C44 117.3 . . ?
P2 C44 C43 64.8(4) . . ?
P2 C44 H44A 117.3 . . ?
P2 C44 H44B 117.3 . . ?
C43 C44 H44A 117.3 . . ?
C43 C44 H44B 117.3 . . ?
H44A C44 H44B 114.3 . . ?
Cl3 C45 Cl4 121.8(11) . . ?
Cl3 C45 H45A 106.9 . . ?
Cl3 C45 H45B 106.9 . . ?
Cl4 C45 H45A 106.9 . . ?
Cl4 C45 H45B 106.9 . . ?
H45A C45 H45B 106.7 . . ?

loop_
_geom_bond_atom_site_label_1
_geom_bond_atom_site_label_2
_geom_bond_distance
_geom_bond_site_symmetry_2
_geom_bond_publ_flag
Pt Cl1 2.337(2) . ?
Pt Cl2 2.334(2) . ?
Pt P1 2.212(2) . ?
Pt P2 2.209(2) . ?
P1 C1 1.814(7) . ?
P1 C41 1.802(8) . ?
P1 C42 1.816(8) . ?
P2 C21 1.794(8) . ?
P2 C43 1.786(8) . ?
P2 C44 1.782(7) . ?
C1 C2 1.424(10) . ?
C1 C10 1.356(10) . ?
C2 H2A 0.950 . ?
C2 C3 1.348(11) . ?
C3 H3A 0.950 . ?
C3 C4 1.424(11) . ?
C4 C5 1.387(11) . ?
C4 C9 1.418(11) . ?
C5 H5A 0.950 . ?
C5 C6 1.353(12) . ?
C6 H6A 0.950 . ?
C6 C7 1.431(13) . ?
C7 H7A 0.950 . ?
C7 C8 1.343(11) . ?
C8 H8A 0.950 . ?
C8 C9 1.421(11) . ?
C9 C10 1.437(10) . ?
C10 C11 1.503(10) . ?
C11 C12 1.369(13) . ?
C11 C20 1.436(10) . ?
C12 H12A 0.950 . ?
C12 C13 1.407(12) . ?
C13 H13A 0.950 . ?
C13 C14 1.376(13) . ?
C14 H14A 0.950 . ?
C14 C15 1.381(14) . ?
C15 C16 1.438(12) . ?
C15 C20 1.426(11) . ?
C16 H16A 0.950 . ?
C16 C17 1.389(12) . ?
C17 H17A 0.950 . ?
C17 C18 1.373(11) . ?
C18 H18A 0.950 . ?
C18 C19 1.374(10) . ?
C19 H19A 0.950 . ?
C19 C20 1.405(11) . ?
C21 C22 1.438(12) . ?
C21 C30 1.390(10) . ?
C22 H22A 0.950 . ?
C22 C23 1.359(11) . ?
C23 H23A 0.950 . ?
C23 C24 1.399(11) . ?
C24 C25 1.405(11) . ?
C24 C29 1.450(13) . ?
C25 H25A 0.950 . ?
C25 C26 1.367(13) . ?
C26 H26A 0.950 . ?
C26 C27 1.386(16) . ?
C27 H27A 0.950 . ?
C27 C28 1.354(12) . ?
C28 H28A 0.950 . ?
C28 C29 1.412(11) . ?
C29 C30 1.434(10) . ?
C30 C31 1.493(10) . ?
C31 C32 1.365(11) . ?
C31 C40 1.446(10) . ?
C32 H32A 0.950 . ?
C32 C33 1.415(12) . ?
C33 H33A 0.950 . ?
C33 C34 1.356(13) . ?
C34 H34A 0.950 . ?
C34 C35 1.395(14) . ?
C35 C36 1.416(13) . ?
C35 C40 1.445(11) . ?
C36 H36A 0.950 . ?
C36 C37 1.349(13) . ?
C37 H37A 0.950 . ?
C37 C38 1.423(12) . ?
C38 H38A 0.950 . ?
C38 C39 1.371(11) . ?
C39 H39A 0.950 . ?
C39 C40 1.403(11) . ?
C41 H41A 0.990 . ?
C41 H41B 0.990 . ?
C41 C42 1.534(11) . ?
C42 H42A 0.990 . ?
C42 H42B 0.990 . ?
C43 H43A 0.990 . ?
C43 H43B 0.990 . ?
C43 C44 1.529(11) . ?
C44 H44A 0.990 . ?
C44 H44B 0.990 . ?
Cl3 C45 1.640(12) . ?
Cl4 C45 1.580(13) . ?
C45 H45A 0.990 . ?
C45 H45B 0.990 . ?

loop_
_geom_torsion_atom_site_label_1
_geom_torsion_atom_site_label_2
_geom_torsion_atom_site_label_3
_geom_torsion_atom_site_label_4
_geom_torsion
_geom_torsion_site_symmetry_1
_geom_torsion_site_symmetry_2
_geom_torsion_site_symmetry_3
_geom_torsion_site_symmetry_4
_geom_torsion_publ_flag
Cl2 Pt P1 C1 -51.1(3) . . . . ?
Cl2 Pt P1 C41 87.3(3) . . . . ?
Cl2 Pt P1 C42 148.9(4) . . . . ?
P2 Pt P1 C1 129.3(3) . . . . ?
P2 Pt P1 C41 -92.3(3) . . . . ?
P2 Pt P1 C42 -30.7(3) . . . . ?
Cl1 Pt P2 C21 -51.1(3) . . . . ?
Cl1 Pt P2 C43 151.8(4) . . . . ?
Cl1 Pt P2 C44 88.2(3) . . . . ?
P1 Pt P2 C21 129.1(3) . . . . ?
P1 Pt P2 C43 -28.0(3) . . . . ?
P1 Pt P2 C44 -91.6(3) . . . . ?
Pt P1 C1 C2 91.7(6) . . . . ?
Pt P1 C1 C10 -83.6(7) . . . . ?
C41 P1 C1 C2 -52.0(6) . . . . ?
C41 P1 C1 C10 132.7(6) . . . . ?
C42 P1 C1 C2 -105.4(6) . . . . ?
C42 P1 C1 C10 79.3(7) . . . . ?
P1 C1 C2 C3 -174.6(7) . . . . ?
C10 C1 C2 C3 0.8(11) . . . . ?
C1 C2 C3 C4 0.3(12) . . . . ?
C2 C3 C4 C5 179.3(8) . . . . ?
C2 C3 C4 C9 -1.4(12) . . . . ?
C3 C4 C5 C6 177.9(9) . . . . ?
C9 C4 C5 C6 -1.4(13) . . . . ?
C4 C5 C6 C7 1.3(14) . . . . ?
C5 C6 C7 C8 -1.1(14) . . . . ?
C6 C7 C8 C9 1.0(13) . . . . ?
C3 C4 C9 C8 -178.1(7) . . . . ?
C3 C4 C9 C10 1.3(11) . . . . ?
C5 C4 C9 C8 1.3(11) . . . . ?
C5 C4 C9 C10 -179.4(7) . . . . ?
C7 C8 C9 C4 -1.1(11) . . . . ?
C7 C8 C9 C10 179.5(7) . . . . ?
P1 C1 C10 C9 174.2(5) . . . . ?
P1 C1 C10 C11 -8.7(10) . . . . ?
C2 C1 C10 C9 -0.9(11) . . . . ?
C2 C1 C10 C11 176.2(7) . . . . ?
C4 C9 C10 C1 -0.2(11) . . . . ?
C4 C9 C10 C11 -177.4(7) . . . . ?
C8 C9 C10 C1 179.2(7) . . . . ?
C8 C9 C10 C11 2.0(11) . . . . ?
C1 C10 C11 C12 -81.8(10) . . . . ?
C1 C10 C11 C20 101.6(9) . . . . ?
C9 C10 C11 C12 95.4(9) . . . . ?
C9 C10 C11 C20 -81.2(9) . . . . ?
C10 C11 C12 C13 -173.0(7) . . . . ?
C20 C11 C12 C13 3.6(11) . . . . ?
C11 C12 C13 C14 0.1(12) . . . . ?
C12 C13 C14 C15 -2.2(14) . . . . ?
C13 C14 C15 C16 179.7(8) . . . . ?
C13 C14 C15 C20 0.6(14) . . . . ?
C14 C15 C16 C17 178.0(8) . . . . ?
C20 C15 C16 C17 -2.9(11) . . . . ?
C15 C16 C17 C18 0.3(12) . . . . ?
C16 C17 C18 C19 2.1(11) . . . . ?
C17 C18 C19 C20 -1.8(11) . . . . ?
C18 C19 C20 C11 178.3(7) . . . . ?
C18 C19 C20 C15 -0.9(11) . . . . ?
C14 C15 C20 C11 3.0(12) . . . . ?
C14 C15 C20 C19 -177.7(8) . . . . ?
C16 C15 C20 C11 -176.1(7) . . . . ?
C16 C15 C20 C19 3.1(11) . . . . ?
C10 C11 C20 C15 171.6(7) . . . . ?
C10 C11 C20 C19 -7.7(11) . . . . ?
C12 C11 C20 C15 -5.1(11) . . . . ?
C12 C11 C20 C19 175.7(7) . . . . ?
Pt P2 C21 C22 86.9(6) . . . . ?
Pt P2 C21 C30 -86.9(7) . . . . ?
C43 P2 C21 C22 -112.2(7) . . . . ?
C43 P2 C21 C30 74.0(7) . . . . ?
C44 P2 C21 C22 -58.7(7) . . . . ?
C44 P2 C21 C30 127.5(6) . . . . ?
P2 C21 C22 C23 -173.5(7) . . . . ?
C30 C21 C22 C23 0.6(13) . . . . ?
C21 C22 C23 C24 0.5(14) . . . . ?
C22 C23 C24 C25 -179.8(10) . . . . ?
C22 C23 C24 C29 -2.9(14) . . . . ?
C23 C24 C25 C26 176.7(11) . . . . ?
C29 C24 C25 C26 -0.1(15) . . . . ?
C24 C25 C26 C27 0.8(18) . . . . ?
C25 C26 C27 C28 -0.4(18) . . . . ?
C26 C27 C28 C29 -0.7(15) . . . . ?
C27 C28 C29 C24 1.3(13) . . . . ?
C27 C28 C29 C30 179.2(8) . . . . ?
C23 C24 C29 C28 -177.9(8) . . . . ?
C23 C24 C29 C30 4.2(13) . . . . ?
C25 C24 C29 C28 -0.9(13) . . . . ?
C25 C24 C29 C30 -178.8(8) . . . . ?
P2 C21 C30 C29 174.4(6) . . . . ?
P2 C21 C30 C31 -7.6(10) . . . . ?
C22 C21 C30 C29 0.8(11) . . . . ?
C22 C21 C30 C31 178.8(7) . . . . ?
C24 C29 C30 C21 -3.1(11) . . . . ?
C24 C29 C30 C31 178.8(7) . . . . ?
C28 C29 C30 C21 179.0(7) . . . . ?
C28 C29 C30 C31 1.0(11) . . . . ?
C21 C30 C31 C32 -88.5(9) . . . . ?
C21 C30 C31 C40 97.3(9) . . . . ?
C29 C30 C31 C32 89.5(9) . . . . ?
C29 C30 C31 C40 -84.6(9) . . . . ?
C30 C31 C32 C33 -173.4(8) . . . . ?
C40 C31 C32 C33 0.6(11) . . . . ?
C31 C32 C33 C34 1.6(13) . . . . ?
C32 C33 C34 C35 -1.1(15) . . . . ?
C33 C34 C35 C36 179.9(8) . . . . ?
C33 C34 C35 C40 -1.6(16) . . . . ?
C34 C35 C36 C37 176.7(10) . . . . ?
C40 C35 C36 C37 -1.8(12) . . . . ?
C35 C36 C37 C38 0.6(13) . . . . ?
C36 C37 C38 C39 0.8(12) . . . . ?
C37 C38 C39 C40 -0.9(12) . . . . ?
C38 C39 C40 C31 179.0(7) . . . . ?
C38 C39 C40 C35 -0.3(11) . . . . ?
C34 C35 C40 C31 3.7(12) . . . . ?
C34 C35 C40 C39 -177.0(9) . . . . ?
C36 C35 C40 C31 -177.7(7) . . . . ?
C36 C35 C40 C39 1.6(11) . . . . ?
C30 C31 C40 C35 171.0(7) . . . . ?
C30 C31 C40 C39 -8.4(11) . . . . ?
C32 C31 C40 C35 -3.2(10) . . . . ?
C32 C31 C40 C39 177.4(7) . . . . ?
Pt P1 C41 C42 113.6(4) . . . . ?
C1 P1 C41 C42 -104.0(5) . . . . ?
Pt P1 C42 C41 -103.5(4) . . . . ?
C1 P1 C42 C41 95.2(5) . . . . ?
Pt P2 C43 C44 -105.9(4) . . . . ?
C21 P2 C43 C44 95.3(5) . . . . ?
Pt P2 C44 C43 113.9(4) . . . . ?
C21 P2 C44 C43 -102.5(5) . . . . ?

loop_
_platon_squeeze_void_nr
_platon_squeeze_void_average_x
_platon_squeeze_void_average_y
_platon_squeeze_void_average_z
_platon_squeeze_void_volume
_platon_squeeze_void_count_electrons
1 0.500 0.150 0.500 133.8 23.7
2 1.000 0.650 0.500 133.8 23.7
